data_7121782
loop_
_publ_author_name
'Wang, Shi-Qiang'
'Yang, Qing-Yuan'
'Mukherjee, Soumya'
'O'Nolan, Daniel'
'Patyk-Ka\'zmierczak, Ewa'
'Chen, Kai-Jie'
'Shivanna, Mohana'
'Murray, Claire'
'Tang, Chiu C.'
'Zaworotko, Michael J.'

_publ_section_title
;
 Recyclable switching between nonporous and porous phases of a square
 lattice (sql) topology coordination network.
;
_journal_issue 51
_journal_name_full 'Chemical communications (Cambridge, England)'
_journal_page_first 7042
_journal_page_last 7045
_journal_paper_doi 10.1039/c8cc03838d
_journal_volume 54
_journal_year 2018
_chemical_formula_sum 'C22 H16 Co N6 S2'
_chemical_formula_weight 487.47
_space_group_IT_number 15
_space_group_name_Hall '-C 2yc'
_space_group_name_H-M_alt 'C 1 2/c 1'
_symmetry_cell_setting monoclinic
_symmetry_space_group_name_Hall '-C 2yc'
_symmetry_space_group_name_H-M 'C 1 2/c 1'
_audit_update_record
;
2018-01-22 deposited with the CCDC.
2018-05-31 downloaded from the CCDC.
;
_cell_angle_alpha 90
_cell_angle_beta 92.9158
_cell_angle_gamma 90
_cell_formula_units_Z 4
_cell_length_a 12.605016
_cell_length_b 11.467969
_cell_length_c 19.683948
_cell_volume 2841.708
_pd_phase_name 'CO2 Loaded abc'
_refine_diff_density_max 271.519
_refine_diff_density_min -49.432
_cod_data_source_file c8cc03838d2.cif
_cod_data_source_block sql-1-Co-NCS-3CO2
_cod_depositor_comments 'Adding full bibliography for 7121781--7121783.cif.'
_cod_original_sg_symbol_H-M 'C 2/c'
_cod_database_code 7121782

loop_
_space_group_symop_id
_space_group_symop_operation_xyz
1 x,y,z
2 -x,y,1/2-z
3 -x,-y,-z
4 x,-y,1/2+z
5 1/2+x,1/2+y,z
6 1/2-x,1/2+y,1/2-z
7 1/2-x,1/2-y,-z
8 1/2+x,1/2-y,1/2+z

loop_
_atom_site_label
_atom_site_type_symbol
_atom_site_fract_x
_atom_site_fract_y
_atom_site_fract_z
_atom_site_occupancy
_atom_site_adp_type
_atom_site_U_iso_or_equiv
_atom_site_symmetry_multiplicity
N1 N -0.06950 0.25000 0.64750 1.000 Uiso 0.010 8
C2 C -0.03000 0.25000 0.58250 1.000 Uiso 0.010 8
H2A H 0.04285 0.25000 0.57709 1.000 Uiso 0.011 8
C5 C -0.17500 0.25000 0.65357 1.000 Uiso 0.010 8
H5A H -0.20077 0.25000 0.69701 1.000 Uiso 0.011 8
C17 C -0.24300 0.25000 0.59643 1.000 Uiso 0.010 8
H17A H -0.31569 0.25000 0.60244 1.000 Uiso 0.011 8
C15 C -0.20875 0.25000 0.53083 1.000 Uiso 0.010 8
C16 C -0.10100 0.25000 0.52571 1.000 Uiso 0.010 8
H16A H -0.07522 0.25000 0.48227 1.000 Uiso 0.011 8
Co3 Co 0.00000 0.25000 0.75000 1.000 Uiso 0.010 4
N4 N 0.00000 0.42369 0.75000 1.000 Uiso 0.010 4
C6 C 0.06250 0.48619 0.70833 1.000 Uiso 0.010 8
H6A H 0.10497 0.44372 0.68001 1.000 Uiso 0.011 8
C7 C 0.06250 0.61119 0.70833 1.000 Uiso 0.010 8
H7A H 0.10497 0.65366 0.68001 1.000 Uiso 0.011 8
C8 C 0.00000 0.67369 0.75000 1.000 Uiso 0.010 4
C9 C 0.00000 0.80869 0.75000 1.000 Uiso 0.010 4
C10 C -0.09375 0.87500 0.72917 1.000 Uiso 0.010 8
H10A H -0.15589 0.83610 0.71536 1.000 Uiso 0.011 8
C11 C -0.09375 1.00000 0.72917 1.000 Uiso 0.010 8
H11A H -0.15520 1.04031 0.71552 1.000 Uiso 0.011 8
N12 N 0.00000 1.06350 0.75000 1.000 Uiso 0.010 4
S20 S 0.30700 0.25000 0.61500 1.000 Uiso 0.010 8
N20 N 0.15400 0.25000 0.71300 1.000 Uiso 0.010 8
C26 C 0.21600 0.25000 0.67250 1.000 Uiso 0.010 8

loop_
_atom_type_symbol
_atom_type_number_in_cell
C 88
H 64
Co 4
N 24
S 8
